data_1562445
loop_
_publ_author_name
'Sun, Li-Zhi'
'Sun, Wei'
'Ren, Wei-Jian'
'Zhang, Jia-Ying'
'Huang, Ya-Xi'
'Sun, Zhi-Mei'
'Pan, Yuanming'
'Mi, Jin-Xiao'

_publ_section_title
;
 Synthesis and characterization of novel barium iron phosphates: Insight
 into new structure types tailored by hydrogen atoms
;
_journal_name_full 'Journal of Solid State Chemistry'
_journal_page_first 48
_journal_page_last 57
_journal_paper_doi 10.1016/j.jssc.2014.01.010
_journal_volume 212
_journal_year 2014
_chemical_formula_sum 'Ba2 Fe H O14 P4'
_chemical_formula_weight 679.42
_space_group_crystal_system triclinic
_space_group_IT_number 2
_space_group_name_Hall '-P 1'
_space_group_name_H-M_alt 'P -1'
_atom_sites_solution_hydrogens difmap
_atom_sites_solution_primary direct
_atom_sites_solution_secondary difmap
_cell_angle_alpha 108.328(3)
_cell_angle_beta 97.394(2)
_cell_angle_gamma 105.184(2)
_cell_formula_units_Z 1
_cell_length_a 4.8270(9)
_cell_length_b 7.5411(13)
_cell_length_c 8.6502(15)
_cell_measurement_reflns_used 2274
_cell_measurement_temperature 173(2)
_cell_measurement_theta_max 28.129
_cell_measurement_theta_min 2.549
_cell_volume 280.71(9)
_computing_cell_refinement 'SAINT (Bruker, 2001)'
_computing_data_collection 'SMART (Bruker, 2001)'
_computing_data_reduction 'SAINT (Bruker, 2001)'
_computing_molecular_graphics 'DIAMOND (Brandenburg, 2011) & ATOMS (Dowty, 2004)'
_computing_publication_material 'SHELXL-2013 (Sheldrick, 2013)'
_computing_structure_refinement 'SHELXL-2013 (Sheldrick, 2013)'
_computing_structure_solution 'SHELXL-2013 (Sheldrick, 2013)'
_diffrn_ambient_temperature 173(2)
_diffrn_measured_fraction_theta_full 0.965
_diffrn_measured_fraction_theta_max 0.889
_diffrn_measurement_device_type 'Bruker SMART APEX CCD area-detector diffractometer'
_diffrn_measurement_method '1800 images,\f = 0, 90, 180\%, \c = 54.74\%, \D\w=0.3\%, Exp time: 15 s.'
_diffrn_radiation_type MoK\a
_diffrn_radiation_wavelength 0.71073
_diffrn_reflns_av_R_equivalents 0.0268
_diffrn_reflns_av_unetI/netI 0.0387
_diffrn_reflns_Laue_measured_fraction_full 0.965
_diffrn_reflns_Laue_measured_fraction_max 0.889
_diffrn_reflns_limit_h_max 6
_diffrn_reflns_limit_h_min -6
_diffrn_reflns_limit_k_max 9
_diffrn_reflns_limit_k_min -9
_diffrn_reflns_limit_l_max 11
_diffrn_reflns_limit_l_min -11
_diffrn_reflns_number 2274
_diffrn_reflns_point_group_measured_fraction_full 0.965
_diffrn_reflns_point_group_measured_fraction_max 0.889
_diffrn_reflns_theta_full 25.242
_diffrn_reflns_theta_max 28.129
_diffrn_reflns_theta_min 2.549
_diffrn_source 'fine-focus sealed tube'
_exptl_absorpt_coefficient_mu 8.865
_exptl_absorpt_correction_T_max 0.901
_exptl_absorpt_correction_T_min 0.773
_exptl_absorpt_correction_type multi-scan
_exptl_absorpt_process_details 'SADABS (Bruker, 2001)'
_exptl_crystal_colour 'light pink'
_exptl_crystal_density_diffrn 4.019
_exptl_crystal_description prism
_exptl_crystal_F_000 311
_exptl_crystal_size_max 0.200
_exptl_crystal_size_mid 0.140
_exptl_crystal_size_min 0.080
_refine_diff_density_max 1.075
_refine_diff_density_min -1.174
_refine_diff_density_rms 0.262
_refine_ls_extinction_coef .
_refine_ls_extinction_method none
_refine_ls_goodness_of_fit_ref 1.000
_refine_ls_hydrogen_treatment noref
_refine_ls_matrix_type full
_refine_ls_number_parameters 97
_refine_ls_number_reflns 1222
_refine_ls_number_restraints 0
_refine_ls_restrained_S_all 1.000
_refine_ls_R_factor_all 0.0276
_refine_ls_R_factor_gt 0.0270
_refine_ls_shift/su_max 0.000
_refine_ls_shift/su_mean 0.000
_refine_ls_structure_factor_coef Fsqd
_refine_ls_weighting_details
;
 w=1/[\s^2^(Fo^2^)+(0.0544P)^2^+0.9629P]
 where P=(Fo^2^+2Fc^2^)/3
;
_refine_ls_weighting_scheme calc
_refine_ls_wR_factor_gt 0.0790
_refine_ls_wR_factor_ref 0.0799
_reflns_Friedel_coverage 0.000
_reflns_Friedel_fraction_full .
_reflns_Friedel_fraction_max .
_reflns_number_gt 1200
_reflns_number_total 1222
_reflns_threshold_expression 'I > 2\s(I)'
_cod_data_source_file JSSC-2014-212-48.cif
_cod_data_source_block mic
_cod_database_code 1562445
_shelx_space_group_comment
;
The symmetry employed for this shelxl refinement is uniquely defined
by the following loop, which should always be used as a source of
symmetry information in preference to the above space-group names.
They are only intended as comments.
;
_shelx_estimated_absorpt_t_min 0.270
_shelx_estimated_absorpt_t_max 0.537
_shelxl_version_number 2013-2

loop_
_space_group_symop_operation_xyz
'x, y, z'
'-x, -y, -z'

loop_
_atom_site_label
_atom_site_type_symbol
_atom_site_fract_x
_atom_site_fract_y
_atom_site_fract_z
_atom_site_U_iso_or_equiv
_atom_site_adp_type
_atom_site_occupancy
_atom_site_site_symmetry_order
_atom_site_calc_flag
_atom_site_refinement_flags_posn
_atom_site_refinement_flags_adp
_atom_site_refinement_flags_occupancy
_atom_site_disorder_assembly
_atom_site_disorder_group
Ba1 Ba 0.64228(6) 0.97470(4) 0.24051(3) 0.00809(14) Uani 1 1 d . . . . .
Fe1 Fe 0.5000 0.5000 0.5000 0.0045(2) Uani 1 2 d S . P . .
P1 P 0.1191(3) 0.32608(19) 0.12453(16) 0.0062(3) Uani 1 1 d . . . . .
P2 P 0.0450(3) 0.68629(19) 0.35856(15) 0.0047(3) Uani 1 1 d . . . . .
O1 O 0.2462(8) 0.2925(5) 0.2817(4) 0.0075(7) Uani 1 1 d . . . . .
O2 O 0.3338(8) 0.3426(5) 0.0098(4) 0.0090(7) Uani 1 1 d . . . . .
O3 O -0.1727(8) 0.1702(6) 0.0338(4) 0.0103(7) Uani 1 1 d . . . . .
O4 O 0.0827(8) 0.5404(5) 0.1862(4) 0.0083(7) Uani 1 1 d . . . . .
O5 O 0.1547(8) 0.8926(5) 0.3569(5) 0.0084(7) Uani 1 1 d . . . . .
O6 O 0.2369(8) 0.6647(5) 0.5027(4) 0.0073(7) Uani 1 1 d . . . . .
O7 O 0.7209(8) 0.6319(6) 0.3638(4) 0.0091(7) Uani 1 1 d . . . . .
H1 H 0.2546 0.2974 -0.0935 0.050 Uiso 0.5 1 d . U P . .

loop_
_atom_site_aniso_label
_atom_site_aniso_U_11
_atom_site_aniso_U_22
_atom_site_aniso_U_33
_atom_site_aniso_U_23
_atom_site_aniso_U_13
_atom_site_aniso_U_12
Ba1 0.00830(19) 0.00808(19) 0.0072(2) 0.00178(13) 0.00223(13) 0.00259(13)
Fe1 0.0049(4) 0.0048(5) 0.0044(5) 0.0019(4) 0.0016(4) 0.0020(4)
P1 0.0060(6) 0.0070(6) 0.0048(6) 0.0011(5) 0.0000(5) 0.0025(5)
P2 0.0048(5) 0.0053(6) 0.0044(6) 0.0016(4) 0.0016(4) 0.0019(4)
O1 0.0108(16) 0.0083(16) 0.0050(16) 0.0033(13) 0.0014(13) 0.0044(14)
O2 0.0131(17) 0.0085(17) 0.0049(17) -0.0001(13) 0.0046(14) 0.0046(14)
O3 0.0077(16) 0.0138(18) 0.0070(17) 0.0031(14) 0.0012(14) 0.0009(14)
O4 0.0133(17) 0.0094(17) 0.0039(16) 0.0014(14) 0.0046(14) 0.0062(14)
O5 0.0098(16) 0.0048(16) 0.0123(18) 0.0044(14) 0.0045(14) 0.0027(13)
O6 0.0057(15) 0.0113(17) 0.0079(17) 0.0054(14) 0.0031(13) 0.0045(14)
O7 0.0097(17) 0.0121(18) 0.0080(17) 0.0051(14) 0.0030(14) 0.0051(14)

loop_
_atom_type_symbol
_atom_type_description
_atom_type_scat_dispersion_real
_atom_type_scat_dispersion_imag
_atom_type_scat_source
O O 0.0106 0.0060 'International Tables Vol C Tables 4.2.6.8 and 6.1.1.4'
P P 0.1023 0.0942 'International Tables Vol C Tables 4.2.6.8 and 6.1.1.4'
Ba Ba -0.3244 2.2819 'International Tables Vol C Tables 4.2.6.8 and 6.1.1.4'
Fe Fe 0.3463 0.8444 'International Tables Vol C Tables 4.2.6.8 and 6.1.1.4'
H H 0.0000 0.0000 'International Tables Vol C Tables 4.2.6.8 and 6.1.1.4'

loop_
_geom_angle_atom_site_label_1
_geom_angle_atom_site_label_2
_geom_angle_atom_site_label_3
_geom_angle
_geom_angle_site_symmetry_1
_geom_angle_site_symmetry_3
O5 Ba1 O2 112.30(11) . 2_665
O5 Ba1 O3 135.33(11) . 1_665
O2 Ba1 O3 83.10(11) 2_665 1_665
O5 Ba1 O3 74.01(11) . 2_565
O2 Ba1 O3 66.65(11) 2_665 2_565
O3 Ba1 O3 74.93(12) 1_665 2_565
O5 Ba1 O6 81.35(11) . 2_676
O2 Ba1 O6 165.91(11) 2_665 2_676
O3 Ba1 O6 89.44(11) 1_665 2_676
O3 Ba1 O6 122.85(11) 2_565 2_676
O5 Ba1 O5 121.97(13) . 1_655
O2 Ba1 O5 73.69(11) 2_665 1_655
O3 Ba1 O5 102.40(11) 1_665 1_655
O3 Ba1 O5 140.31(11) 2_565 1_655
O6 Ba1 O5 96.43(10) 2_676 1_655
O5 Ba1 O1 146.08(10) . 1_665
O2 Ba1 O1 101.53(10) 2_665 1_665
O3 Ba1 O1 49.42(10) 1_665 1_665
O3 Ba1 O1 124.35(10) 2_565 1_665
O6 Ba1 O1 64.74(10) 2_676 1_665
O5 Ba1 O1 64.67(10) 1_655 1_665
O5 Ba1 O7 79.51(10) . .
O2 Ba1 O7 67.05(10) 2_665 .
O3 Ba1 O7 142.23(10) 1_665 .
O3 Ba1 O7 110.83(10) 2_565 .
O6 Ba1 O7 114.14(10) 2_676 .
O5 Ba1 O7 48.48(10) 1_655 .
O1 Ba1 O7 112.98(9) 1_665 .
O5 Ba1 O5 72.27(11) . 2_676
O2 Ba1 O5 130.48(10) 2_665 2_676
O3 Ba1 O5 129.93(10) 1_665 2_676
O3 Ba1 O5 146.15(10) 2_565 2_676
O6 Ba1 O5 48.52(9) 2_676 2_676
O5 Ba1 O5 64.62(12) 1_655 2_676
O1 Ba1 O5 84.21(9) 1_665 2_676
O7 Ba1 O5 65.62(9) . 2_676
O5 Ba1 P2 84.43(8) . 2_676
O2 Ba1 P2 147.08(8) 2_665 2_676
O3 Ba1 P2 105.22(8) 1_665 2_676
O3 Ba1 P2 146.15(8) 2_565 2_676
O6 Ba1 P2 25.70(7) 2_676 2_676
O5 Ba1 P2 73.42(8) 1_655 2_676
O1 Ba1 P2 64.96(7) 1_665 2_676
O7 Ba1 P2 89.92(7) . 2_676
O5 Ba1 P2 25.88(6) 2_676 2_676
O5 Ba1 P1 144.71(8) . 1_665
O2 Ba1 P1 95.00(8) 2_665 1_665
O3 Ba1 P1 23.85(8) 1_665 1_665
O3 Ba1 P1 98.61(8) 2_565 1_665
O6 Ba1 P1 73.97(7) 2_676 1_665
O5 Ba1 P1 86.07(7) 1_655 1_665
O1 Ba1 P1 25.94(6) 1_665 1_665
O7 Ba1 P1 133.62(7) . 1_665
O5 Ba1 P1 107.13(7) 2_676 1_665
P2 Ba1 P1 84.02(3) 2_676 1_665
O5 Ba1 P2 103.85(8) . 1_655
O2 Ba1 P2 63.47(8) 2_665 1_655
O3 Ba1 P2 120.13(8) 1_665 1_655
O3 Ba1 P2 124.47(8) 2_565 1_655
O6 Ba1 P2 111.07(7) 2_676 1_655
O5 Ba1 P2 24.17(7) 1_655 1_655
O1 Ba1 P2 88.67(7) 1_665 1_655
O7 Ba1 P2 25.30(7) . 1_655
O5 Ba1 P2 67.60(7) 2_676 1_655
P2 Ba1 P2 85.52(3) 2_676 1_655
P1 Ba1 P2 108.33(3) 1_665 1_655
O6 Fe1 O6 180.0 2_666 .
O6 Fe1 O7 91.35(15) 2_666 .
O6 Fe1 O7 88.65(15) . .
O6 Fe1 O7 88.65(15) 2_666 2_666
O6 Fe1 O7 91.35(15) . 2_666
O7 Fe1 O7 180.00(19) . 2_666
O6 Fe1 O1 91.55(15) 2_666 2_666
O6 Fe1 O1 88.45(15) . 2_666
O7 Fe1 O1 92.87(15) . 2_666
O7 Fe1 O1 87.13(15) 2_666 2_666
O6 Fe1 O1 88.45(15) 2_666 .
O6 Fe1 O1 91.55(15) . .
O7 Fe1 O1 87.13(15) . .
O7 Fe1 O1 92.87(15) 2_666 .
O1 Fe1 O1 180.00(17) 2_666 .
O3 P1 O2 112.3(2) . .
O3 P1 O1 110.0(2) . .
O2 P1 O1 113.3(2) . .
O3 P1 O4 110.8(2) . .
O2 P1 O4 103.0(2) . .
O1 P1 O4 107.05(19) . .
O3 P1 Ba1 47.78(14) . 1_445
O2 P1 Ba1 141.29(15) . 1_445
O1 P1 Ba1 63.35(14) . 1_445
O4 P1 Ba1 114.94(14) . 1_445
O5 P2 O7 110.5(2) . 1_455
O5 P2 O6 111.0(2) . .
O7 P2 O6 112.3(2) 1_455 .
O5 P2 O4 106.4(2) . .
O7 P2 O4 109.3(2) 1_455 .
O6 P2 O4 107.2(2) . .
O5 P2 Ba1 69.36(15) . 2_676
O7 P2 Ba1 100.35(15) 1_455 2_676
O6 P2 Ba1 51.79(14) . 2_676
O4 P2 Ba1 149.26(14) . 2_676
O5 P2 Ba1 50.30(14) . 1_455
O7 P2 Ba1 63.33(14) 1_455 1_455
O6 P2 Ba1 145.83(15) . 1_455
O4 P2 Ba1 105.86(14) . 1_455
Ba1 P2 Ba1 94.48(3) 2_676 1_455
O5 P2 Ba1 42.17(14) . .
O7 P2 Ba1 147.86(15) 1_455 .
O6 P2 Ba1 96.33(14) . .
O4 P2 Ba1 73.77(14) . .
Ba1 P2 Ba1 85.65(3) 2_676 .
Ba1 P2 Ba1 84.83(3) 1_455 .
P1 O1 Fe1 127.1(2) . .
P1 O1 Ba1 90.71(16) . 1_445
Fe1 O1 Ba1 125.36(15) . 1_445
P1 O2 Ba1 122.8(2) . 2_665
P1 O2 H1 115.3(3) . .
Ba1 O2 H1 49.8(2) 2_665 .
P1 O3 Ba1 108.37(18) . 1_445
P1 O3 Ba1 145.9(2) . 2_565
Ba1 O3 Ba1 105.07(12) 1_445 2_565
P1 O4 P2 135.3(2) . .
P2 O5 Ba1 115.57(19) . .
P2 O5 Ba1 105.53(17) . 1_455
Ba1 O5 Ba1 121.97(13) . 1_455
P2 O5 Ba1 84.76(15) . 2_676
Ba1 O5 Ba1 107.73(11) . 2_676
Ba1 O5 Ba1 115.38(12) 1_455 2_676
P2 O6 Fe1 130.7(2) . .
P2 O6 Ba1 102.51(17) . 2_676
Fe1 O6 Ba1 121.33(15) . 2_676
P2 O7 Fe1 131.4(2) 1_655 .
P2 O7 Ba1 91.37(16) 1_655 .
Fe1 O7 Ba1 130.98(16) . .

loop_
_geom_bond_atom_site_label_1
_geom_bond_atom_site_label_2
_geom_bond_distance
_geom_bond_site_symmetry_2
Ba1 O5 2.679(4) .
Ba1 O2 2.717(4) 2_665
Ba1 O3 2.748(4) 1_665
Ba1 O3 2.766(4) 2_565
Ba1 O6 2.776(4) 2_676
Ba1 O5 2.840(4) 1_655
Ba1 O1 3.147(4) 1_665
Ba1 O7 3.180(4) .
Ba1 O5 3.241(4) 2_676
Ba1 P2 3.4492(14) 2_676
Ba1 P1 3.5209(14) 1_665
Ba1 P2 3.5572(14) 1_655
Fe1 O6 1.993(3) 2_666
Fe1 O6 1.993(3) .
Fe1 O7 2.004(4) .
Fe1 O7 2.004(4) 2_666
Fe1 O1 2.014(4) 2_666
Fe1 O1 2.014(4) .
P1 O3 1.500(4) .
P1 O2 1.532(4) .
P1 O1 1.540(3) .
P1 O4 1.600(4) .
P1 Ba1 3.5209(13) 1_445
P2 O5 1.512(4) .
P2 O7 1.521(4) 1_455
P2 O6 1.532(4) .
P2 O4 1.615(4) .
P2 Ba1 3.4492(14) 2_676
P2 Ba1 3.5572(14) 1_455
O1 Ba1 3.147(4) 1_445
O2 Ba1 2.717(4) 2_665
O2 H1 0.845(4) .
O3 Ba1 2.748(4) 1_445
O3 Ba1 2.766(4) 2_565
O5 Ba1 2.840(4) 1_455
O5 Ba1 3.241(4) 2_676
O6 Ba1 2.776(4) 2_676
O7 P2 1.521(4) 1_655

loop_
_geom_hbond_atom_site_label_D
_geom_hbond_atom_site_label_H
_geom_hbond_atom_site_label_A
_geom_hbond_distance_DH
_geom_hbond_distance_HA
_geom_hbond_distance_DA
_geom_hbond_angle_DHA
_geom_hbond_site_symmetry_A
O2 H1 O4 0.845(4) 2.473(4) 2.948(5) 116.4(3) 2_565
O2 H1 O5 0.845(4) 2.540(4) 3.334(5) 156.9(3) 2_565
O2 H1 O7 0.845(4) 2.567(4) 3.279(5) 142.7(3) 2_665
